data_4078639
loop_
_publ_author_name
'Suess, Daniel L. M.'
'Peters, Jonas C.'

_publ_section_title
;
 Late-Metal Diphosphinosulfinyl S(O)P2Pincer-type Complexes
;
_journal_issue 15
_journal_name_full Organometallics
_journal_page_first 5213
_journal_paper_doi 10.1021/om3001229
_journal_volume 31
_journal_year 2012
_chemical_formula_sum 'C84 H80 F12 O5 P6 Pd2 S2'
_chemical_formula_weight 1860.22
_chemical_name_systematic
;
 ?
;
_space_group_IT_number 154
_symmetry_cell_setting trigonal
_symmetry_space_group_name_Hall 'P 32 2"'
_symmetry_space_group_name_H-M 'P 32 2 1'
_atom_sites_solution_hydrogens geom
_atom_sites_solution_primary direct
_atom_sites_solution_secondary difmap
_audit_creation_method SHELXL-97
_cell_angle_alpha 90.00
_cell_angle_beta 90.00
_cell_angle_gamma 120.00
_cell_formula_units_Z 3
_cell_length_a 14.9538(4)
_cell_length_b 14.9538(4)
_cell_length_c 30.2975(9)
_cell_measurement_reflns_used 9887
_cell_measurement_temperature 100(2)
_cell_measurement_theta_max 24.42
_cell_measurement_theta_min 2.56
_cell_volume 5867.3(3)
_computing_cell_refinement 'Bruker SAINT'
_computing_data_collection 'Bruker APEX2'
_computing_data_reduction 'Bruker SAINT'
_computing_molecular_graphics 'Bruker SHELXTL'
_computing_publication_material 'Bruker SHELXTL'
_computing_structure_refinement 'SHELXL-97 (Sheldrick, 2008)'
_computing_structure_solution 'SHELXS-97 (Sheldrick, 2008)'
_diffrn_ambient_temperature 100(2)
_diffrn_detector_area_resol_mean 8.3
_diffrn_measured_fraction_theta_full 0.999
_diffrn_measured_fraction_theta_max 0.999
_diffrn_measurement_device_type 'Bruker APEX-II CCD'
_diffrn_measurement_method '\f and \w scans'
_diffrn_radiation_monochromator graphite
_diffrn_radiation_source 'fine-focus sealed tube'
_diffrn_radiation_type MoK\a
_diffrn_radiation_wavelength 0.71073
_diffrn_reflns_av_R_equivalents 0.0489
_diffrn_reflns_av_sigmaI/netI 0.0319
_diffrn_reflns_limit_h_max 16
_diffrn_reflns_limit_h_min -17
_diffrn_reflns_limit_k_max 17
_diffrn_reflns_limit_k_min -16
_diffrn_reflns_limit_l_max 34
_diffrn_reflns_limit_l_min -34
_diffrn_reflns_number 45427
_diffrn_reflns_theta_full 24.11
_diffrn_reflns_theta_max 24.11
_diffrn_reflns_theta_min 1.71
_exptl_absorpt_coefficient_mu 0.718
_exptl_absorpt_correction_T_max 0.9664
_exptl_absorpt_correction_T_min 0.8757
_exptl_absorpt_correction_type multi-scan
_exptl_absorpt_process_details 'SADABS v2008/1 (Bruker-AXS, 2008)'
_exptl_crystal_colour red
_exptl_crystal_density_diffrn 1.579
_exptl_crystal_density_meas ?
_exptl_crystal_density_method 'not measured'
_exptl_crystal_description rhomboidal
_exptl_crystal_F_000 2838
_exptl_crystal_size_max 0.19
_exptl_crystal_size_mid 0.14
_exptl_crystal_size_min 0.05
_refine_diff_density_max 1.367
_refine_diff_density_min -0.275
_refine_diff_density_rms 0.085
_refine_ls_abs_structure_details 'Flack H D (1983), Acta Cryst. A39, 876-881'
_refine_ls_abs_structure_Flack 0.50(2)
_refine_ls_extinction_method none
_refine_ls_goodness_of_fit_ref 1.095
_refine_ls_hydrogen_treatment constr
_refine_ls_matrix_type full
_refine_ls_number_parameters 502
_refine_ls_number_reflns 6173
_refine_ls_number_restraints 0
_refine_ls_restrained_S_all 1.095
_refine_ls_R_factor_all 0.0359
_refine_ls_R_factor_gt 0.0314
_refine_ls_shift/su_max 0.002
_refine_ls_shift/su_mean 0.000
_refine_ls_structure_factor_coef Fsqd
_refine_ls_weighting_details 'calc w=1/[\s^2^(Fo^2^)+(0.0434P)^2^+3.1480P] where P=(Fo^2^+2Fc^2^)/3'
_refine_ls_weighting_scheme calc
_refine_ls_wR_factor_gt 0.0743
_refine_ls_wR_factor_ref 0.0764
_reflns_number_gt 5767
_reflns_number_total 6173
_reflns_threshold_expression >2sigma(I)
_cod_data_source_file om3001229_si_002.cif
_cod_data_source_block '[(SOP2)Pd]2[PF6]2'
_cod_depositor_comments
;
The following automatic conversions were performed:

'_symmetry_cell_setting' value 'Trigonal' changed to 'trigonal'
according to /home/saulius/struct/CIF-dictionaries/cif_core.dic
dictionary named 'cif_core.dic' version 2.4.2 from 2011-04-26.

Automatic conversion script
Id: cif_fix_values 1891 2012-01-12 08:04:46Z andrius 

The following automatic conversions were performed:

'_exptl_crystal_density_meas' value 'not measured' was changed to '?'
- the value is perceived as not measured.

Automatic conversion script
Id: cif_fix_values 3008 2015-01-20 13:52:24Z robertas 
;
_cod_original_sg_symbol_H-M P3(2)21
_cod_database_code 4078639

loop_
_symmetry_equiv_pos_as_xyz
'x, y, z'
'-y, x-y, z+2/3'
'-x+y, -x, z+1/3'
'y, x, -z'
'x-y, -y, -z+1/3'
'-x, -x+y, -z+2/3'

loop_
_atom_site_label
_atom_site_type_symbol
_atom_site_fract_x
_atom_site_fract_y
_atom_site_fract_z
_atom_site_U_iso_or_equiv
_atom_site_adp_type
_atom_site_occupancy
_atom_site_symmetry_multiplicity
_atom_site_calc_flag
_atom_site_refinement_flags
Pd1 Pd 1.35063(2) 1.29470(2) 0.035218(9) 0.01419(9) Uani 1 1 d .
S1 S 1.31202(8) 1.46928(8) 0.01682(3) 0.0162(2) Uani 1 1 d .
P2 P 1.45804(9) 1.27784(9) 0.08645(3) 0.0180(2) Uani 1 1 d .
P3 P 0.69342(8) 1.03469(9) 0.00898(3) 0.0268(3) Uani 1 1 d .
P1 P 1.20046(8) 1.25996(8) 0.07198(3) 0.0164(2) Uani 1 1 d .
F6 F 0.60190(18) 1.0035(2) -0.02564(8) 0.0398(7) Uani 1 1 d .
F5 F 0.7851(2) 1.0653(2) 0.04358(8) 0.0406(7) Uani 1 1 d .
F4 F 0.6123(2) 0.9567(2) 0.04435(8) 0.0440(7) Uani 1 1 d .
F3 F 0.6774(2) 1.1258(2) 0.02715(9) 0.0442(7) Uani 1 1 d .
F2 F 0.7092(2) 0.9432(2) -0.00938(8) 0.0403(7) Uani 1 1 d .
C14 C 1.1757(3) 1.4121(3) 0.02575(12) 0.0177(9) Uani 1 1 d .
F1 F 0.7743(2) 1.1124(2) -0.02655(8) 0.0380(7) Uani 1 1 d .
C26 C 1.4781(3) 1.4367(3) 0.13858(13) 0.0239(10) Uani 1 1 d .
H26 H 1.4572 1.4571 0.1127 0.029 Uiso 1 1 calc R
C28 C 1.5276(4) 1.4638(4) 0.21497(14) 0.0340(11) Uani 1 1 d .
H28 H 1.5399 1.5019 0.2416 0.041 Uiso 1 1 calc R
C10 C 1.2293(4) 1.3598(4) 0.21738(14) 0.0330(11) Uani 1 1 d .
H10 H 1.2364 1.3802 0.2475 0.040 Uiso 1 1 calc R
C16 C 1.0137(4) 1.4011(4) 0.01028(14) 0.0246(10) Uani 1 1 d .
H16 H 0.9753 1.4303 -0.0016 0.029 Uiso 1 1 calc R
C8 C 1.2425(3) 1.2544(3) 0.16123(12) 0.0231(9) Uani 1 1 d .
H8 H 1.2575 1.2022 0.1527 0.028 Uiso 1 1 calc R
C6 C 1.1188(3) 1.0580(3) 0.04433(14) 0.0242(10) Uani 1 1 d .
H6 H 1.1748 1.0857 0.0241 0.029 Uiso 1 1 calc R
C7 C 1.2120(3) 1.3031(3) 0.12945(12) 0.0201(9) Uani 1 1 d .
C31 C 1.4285(3) 1.1468(3) 0.09892(13) 0.0212(9) Uani 1 1 d .
C18 C 1.0177(3) 1.2618(3) 0.04774(13) 0.0214(10) Uani 1 1 d .
H18 H 0.9816 1.1962 0.0617 0.026 Uiso 1 1 calc R
C33 C 1.2992(4) 0.9658(4) 0.10420(16) 0.0374(13) Uani 1 1 d .
H33 H 1.2288 0.9129 0.1045 0.045 Uiso 1 1 calc R
C25 C 1.4873(3) 1.3503(3) 0.13798(12) 0.0210(9) Uani 1 1 d .
C36 C 1.5057(4) 1.1195(4) 0.10350(14) 0.0306(11) Uani 1 1 d .
H36 H 1.5765 1.1715 0.1035 0.037 Uiso 1 1 calc R
C11 C 1.1984(4) 1.4064(4) 0.18650(14) 0.0340(11) Uani 1 1 d .
H11 H 1.1816 1.4573 0.1953 0.041 Uiso 1 1 calc R
C29 C 1.5379(4) 1.3767(4) 0.21419(14) 0.0382(13) Uani 1 1 d .
H29 H 1.5588 1.3562 0.2401 0.046 Uiso 1 1 calc R
C34 C 1.3761(5) 0.9421(4) 0.10826(16) 0.0399(13) Uani 1 1 d .
H34 H 1.3583 0.8719 0.1114 0.048 Uiso 1 1 calc R
C27 C 1.4993(4) 1.4955(4) 0.17722(13) 0.0278(10) Uani 1 1 d .
H27 H 1.4943 1.5564 0.1775 0.033 Uiso 1 1 calc R
C4 C 0.9659(4) 0.9134(4) 0.07268(17) 0.0399(13) Uani 1 1 d .
H4 H 0.9152 0.8421 0.0717 0.048 Uiso 1 1 calc R
C35 C 1.4783(4) 1.0172(4) 0.10791(15) 0.0356(12) Uani 1 1 d .
H35 H 1.5302 0.9987 0.1107 0.043 Uiso 1 1 calc R
C12 C 1.1919(4) 1.3786(4) 0.14222(13) 0.0283(10) Uani 1 1 d .
H12 H 1.1732 1.4126 0.1207 0.034 Uiso 1 1 calc R
C13 C 1.1257(3) 1.3142(3) 0.04650(12) 0.0190(9) Uani 1 1 d .
C2 C 1.0302(3) 1.0815(4) 0.10534(14) 0.0272(11) Uani 1 1 d .
H2 H 1.0251 1.1247 0.1270 0.033 Uiso 1 1 calc R
C9 C 1.2500(3) 1.2839(3) 0.20477(13) 0.0278(10) Uani 1 1 d .
H9 H 1.2698 1.2511 0.2264 0.033 Uiso 1 1 calc R
C1 C 1.1096(3) 1.1219(3) 0.07470(13) 0.0205(10) Uani 1 1 d .
C32 C 1.3265(4) 1.0697(4) 0.09956(14) 0.0301(11) Uani 1 1 d .
H32 H 1.2738 1.0872 0.0968 0.036 Uiso 1 1 calc R
C5 C 1.0455(4) 0.9524(4) 0.04331(15) 0.0345(12) Uani 1 1 d .
H5 H 1.0514 0.9084 0.0223 0.041 Uiso 1 1 calc R
C30 C 1.5180(4) 1.3195(4) 0.17581(14) 0.0332(11) Uani 1 1 d .
H30 H 1.5252 1.2599 0.1752 0.040 Uiso 1 1 calc R
C15 C 1.1205(3) 1.4558(4) 0.00892(12) 0.0211(9) Uani 1 1 d .
H15 H 1.1557 1.5232 -0.0035 0.025 Uiso 1 1 calc R
C17 C 0.9631(3) 1.3038(3) 0.02901(14) 0.0242(10) Uani 1 1 d .
H17 H 0.8898 1.2654 0.0290 0.029 Uiso 1 1 calc R
O1 O 1.3653(3) 1.4992(2) 0.05947(9) 0.0321(7) Uani 1 1 d .
O2 O 0.4901(3) 0.7320(3) 0.17534(11) 0.0485(9) Uani 1 1 d .
C20 C 1.5832(3) 1.3343(3) 0.05811(13) 0.0196(9) Uani 1 1 d .
C24 C 1.3871(3) 1.6770(3) 0.01144(14) 0.0256(10) Uani 1 1 d .
H24 H 1.3936 1.6762 0.0426 0.031 Uiso 1 1 calc R
C22 C 1.4073(4) 1.7681(3) -0.05577(15) 0.0297(11) Uani 1 1 d .
H22 H 1.4277 1.8313 -0.0707 0.036 Uiso 1 1 calc R
C19 C 1.3450(3) 1.5866(3) -0.01247(13) 0.0175(9) Uani 1 1 d .
C23 C 1.4195(4) 1.7685(3) -0.01070(15) 0.0291(11) Uani 1 1 d .
H23 H 1.4501 1.8319 0.0051 0.035 Uiso 1 1 calc R
C21 C 1.6768(4) 1.3658(3) 0.07969(14) 0.0257(10) Uani 1 1 d .
H21 H 1.6780 1.3589 0.1108 0.031 Uiso 1 1 calc R
C101 C 0.5220(5) 0.7511(6) 0.13008(17) 0.0620(18) Uani 1 1 d .
H10A H 0.4997 0.7967 0.1163 0.074 Uiso 1 1 calc R
H10B H 0.4914 0.6854 0.1134 0.074 Uiso 1 1 calc R
C3 C 0.9582(4) 0.9767(4) 0.10390(16) 0.0364(12) Uani 1 1 d .
H3 H 0.9031 0.9482 0.1246 0.044 Uiso 1 1 calc R
C104 C 0.5788(5) 0.7963(6) 0.2000(2) 0.086(3) Uani 1 1 d .
H10C H 0.5719 0.8536 0.2126 0.104 Uiso 1 1 calc R
H10D H 0.5842 0.7563 0.2249 0.104 Uiso 1 1 calc R
C102 C 0.6397(6) 0.8031(8) 0.1301(2) 0.109(3) Uani 1 1 d .
H10E H 0.6626 0.7539 0.1215 0.131 Uiso 1 1 calc R
H10F H 0.6707 0.8628 0.1097 0.131 Uiso 1 1 calc R
C103 C 0.6668(6) 0.8363(8) 0.1757(2) 0.127(4) Uani 1 1 d .
H10G H 0.7127 0.8119 0.1874 0.153 Uiso 1 1 calc R
H10H H 0.7038 0.9126 0.1774 0.153 Uiso 1 1 calc R
O3 O 0.5469(3) 0.5469(3) 0.0000 0.0420(13) Uani 1 2 d S
C201 C 0.6074(5) 0.6004(4) 0.03799(17) 0.0484(15) Uani 1 1 d .
H20A H 0.6347 0.5594 0.0523 0.058 Uiso 1 1 calc R
H20B H 0.5646 0.6116 0.0597 0.058 Uiso 1 1 calc R
C202 C 0.6923(6) 0.6992(6) 0.0228(2) 0.098(3) Uani 1 1 d .
H20C H 0.6787 0.7557 0.0303 0.117 Uiso 1 1 calc R
H20D H 0.7577 0.7136 0.0370 0.117 Uiso 1 1 calc R

loop_
_atom_site_aniso_label
_atom_site_aniso_U_11
_atom_site_aniso_U_22
_atom_site_aniso_U_33
_atom_site_aniso_U_23
_atom_site_aniso_U_13
_atom_site_aniso_U_12
Pd1 0.01445(16) 0.01456(17) 0.01398(14) 0.00011(12) 0.00053(12) 0.00756(14)
S1 0.0163(5) 0.0146(5) 0.0167(4) -0.0002(4) -0.0003(4) 0.0071(4)
P2 0.0204(6) 0.0184(6) 0.0150(5) 0.0009(4) -0.0001(4) 0.0095(5)
P3 0.0178(6) 0.0326(7) 0.0270(5) -0.0054(5) -0.0010(4) 0.0104(5)
P1 0.0179(6) 0.0160(6) 0.0151(5) 0.0005(4) 0.0020(4) 0.0084(5)
F6 0.0240(14) 0.0527(19) 0.0362(13) -0.0060(13) -0.0097(11) 0.0142(14)
F5 0.0304(15) 0.0474(18) 0.0372(14) -0.0051(13) -0.0114(12) 0.0143(14)
F4 0.0341(16) 0.0493(18) 0.0354(14) 0.0011(13) 0.0055(12) 0.0109(14)
F3 0.0431(19) 0.0476(18) 0.0475(15) -0.0131(13) -0.0018(14) 0.0268(16)
F2 0.0340(16) 0.0354(17) 0.0482(16) -0.0095(13) 0.0013(13) 0.0150(13)
C14 0.016(2) 0.018(2) 0.0188(19) -0.0010(17) 0.0012(17) 0.0082(18)
F1 0.0277(15) 0.0376(16) 0.0349(14) 0.0001(12) 0.0035(12) 0.0059(13)
C26 0.024(2) 0.026(3) 0.020(2) -0.0030(19) -0.0010(17) 0.011(2)
C28 0.037(3) 0.038(3) 0.020(2) -0.012(2) 0.000(2) 0.014(3)
C10 0.043(3) 0.036(3) 0.019(2) -0.002(2) 0.002(2) 0.019(2)
C16 0.029(3) 0.028(3) 0.024(2) -0.002(2) 0.000(2) 0.020(2)
C8 0.022(2) 0.024(2) 0.021(2) 0.0044(17) 0.0040(18) 0.010(2)
C6 0.026(3) 0.025(2) 0.025(2) -0.0001(19) -0.0039(19) 0.015(2)
C7 0.021(2) 0.021(2) 0.0155(19) -0.0003(17) 0.0024(16) 0.0084(19)
C31 0.029(3) 0.020(2) 0.019(2) 0.0014(18) 0.0032(18) 0.016(2)
C18 0.018(2) 0.019(2) 0.025(2) -0.0046(19) 0.0026(18) 0.008(2)
C33 0.045(3) 0.025(3) 0.037(3) 0.006(2) 0.005(2) 0.014(3)
C25 0.021(2) 0.023(3) 0.0169(19) 0.0017(18) -0.0017(17) 0.010(2)
C36 0.033(3) 0.032(3) 0.031(2) 0.008(2) 0.004(2) 0.019(2)
C11 0.049(3) 0.037(3) 0.024(2) -0.006(2) 0.001(2) 0.028(3)
C29 0.048(3) 0.045(3) 0.019(2) 0.002(2) -0.010(2) 0.022(3)
C34 0.064(4) 0.022(3) 0.040(3) 0.007(2) 0.014(3) 0.026(3)
C27 0.027(3) 0.025(3) 0.026(2) -0.004(2) -0.004(2) 0.009(2)
C4 0.033(3) 0.018(3) 0.055(3) 0.007(2) -0.015(3) 0.002(2)
C35 0.055(4) 0.035(3) 0.034(3) 0.009(2) 0.008(2) 0.035(3)
C12 0.040(3) 0.027(3) 0.020(2) -0.0029(19) -0.004(2) 0.018(2)
C13 0.021(2) 0.021(2) 0.014(2) -0.0019(17) 0.0017(17) 0.010(2)
C2 0.027(3) 0.026(3) 0.027(2) 0.003(2) 0.004(2) 0.013(2)
C9 0.028(3) 0.026(2) 0.023(2) 0.0054(18) 0.0008(19) 0.009(2)
C1 0.020(2) 0.015(2) 0.022(2) 0.0016(18) -0.0039(18) 0.0055(19)
C32 0.037(3) 0.026(3) 0.027(2) 0.004(2) 0.000(2) 0.016(2)
C5 0.044(3) 0.027(3) 0.038(3) -0.007(2) -0.013(2) 0.022(3)
C30 0.037(3) 0.037(3) 0.029(2) 0.000(2) -0.005(2) 0.020(2)
C15 0.025(3) 0.024(2) 0.018(2) -0.0028(18) 0.0007(18) 0.015(2)
C17 0.016(2) 0.027(3) 0.026(2) -0.0040(19) -0.0007(18) 0.008(2)
O1 0.034(2) 0.0294(17) 0.0269(15) -0.0039(13) -0.0015(15) 0.0117(16)
O2 0.034(2) 0.063(2) 0.0408(19) -0.0170(18) -0.0025(17) 0.019(2)
C20 0.022(2) 0.018(2) 0.018(2) 0.0000(18) -0.0041(18) 0.010(2)
C24 0.027(3) 0.028(3) 0.025(2) -0.001(2) -0.0038(19) 0.016(2)
C22 0.032(3) 0.019(2) 0.039(3) 0.007(2) 0.001(2) 0.013(2)
C19 0.014(2) 0.015(2) 0.021(2) 0.0020(18) -0.0004(17) 0.0053(18)
C23 0.030(3) 0.011(2) 0.041(3) -0.003(2) -0.002(2) 0.006(2)
C21 0.029(3) 0.024(3) 0.024(2) -0.0036(19) -0.007(2) 0.014(2)
C101 0.081(5) 0.087(5) 0.030(3) 0.001(3) -0.012(3) 0.051(4)
C3 0.025(3) 0.032(3) 0.042(3) 0.012(2) 0.002(2) 0.006(2)
C104 0.045(4) 0.121(6) 0.051(4) -0.046(4) -0.002(3) 0.010(4)
C102 0.083(6) 0.166(10) 0.053(4) 0.026(5) 0.024(4) 0.043(7)
C103 0.045(4) 0.181(10) 0.068(5) -0.022(6) 0.005(4) -0.009(6)
O3 0.039(2) 0.039(2) 0.041(3) -0.0035(12) 0.0035(12) 0.013(3)
C201 0.050(4) 0.047(4) 0.036(3) -0.004(3) -0.007(3) 0.015(3)
C202 0.070(5) 0.079(6) 0.066(4) 0.006(4) -0.015(4) -0.021(5)

loop_
_atom_type_symbol
_atom_type_description
_atom_type_scat_dispersion_real
_atom_type_scat_dispersion_imag
_atom_type_scat_source
C C 0.0033 0.0016 'International Tables Vol C Tables 4.2.6.8 and 6.1.1.4'
H H 0.0000 0.0000 'International Tables Vol C Tables 4.2.6.8 and 6.1.1.4'
O O 0.0106 0.0060 'International Tables Vol C Tables 4.2.6.8 and 6.1.1.4'
F F 0.0171 0.0103 'International Tables Vol C Tables 4.2.6.8 and 6.1.1.4'
P P 0.1023 0.0942 'International Tables Vol C Tables 4.2.6.8 and 6.1.1.4'
S S 0.1246 0.1234 'International Tables Vol C Tables 4.2.6.8 and 6.1.1.4'
Pd Pd -0.9988 1.0072 'International Tables Vol C Tables 4.2.6.8 and 6.1.1.4'

loop_
_geom_angle_atom_site_label_1
_geom_angle_atom_site_label_2
_geom_angle_atom_site_label_3
_geom_angle
_geom_angle_site_symmetry_1
_geom_angle_site_symmetry_3
S1 Pd1 P1 164.62(4) 4 .
S1 Pd1 P2 86.22(4) 4 .
P1 Pd1 P2 107.31(4) . .
S1 Pd1 Pd1 75.64(3) 4 4
P1 Pd1 Pd1 92.03(3) . 4
P2 Pd1 Pd1 159.49(3) . 4
O1 S1 C14 109.13(19) . .
O1 S1 C19 107.16(18) . .
C14 S1 C19 103.37(19) . .
O1 S1 Pd1 132.61(14) . 4
C14 S1 Pd1 94.19(13) . 4
C19 S1 Pd1 106.57(13) . 4
C31 P2 C25 108.60(19) . .
C31 P2 C20 103.58(19) . .
C25 P2 C20 103.92(19) . .
C31 P2 Pd1 116.39(15) . .
C25 P2 Pd1 118.56(14) . .
C20 P2 Pd1 103.73(13) . .
F3 P3 F6 90.19(16) . .
F3 P3 F2 179.80(18) . .
F6 P3 F2 89.61(15) . .
F3 P3 F5 90.13(15) . .
F6 P3 F5 179.67(18) . .
F2 P3 F5 90.06(15) . .
F3 P3 F4 90.50(16) . .
F6 P3 F4 90.04(15) . .
F2 P3 F4 89.52(16) . .
F5 P3 F4 89.91(15) . .
F3 P3 F1 89.64(16) . .
F6 P3 F1 89.80(14) . .
F2 P3 F1 90.34(15) . .
F5 P3 F1 90.26(15) . .
F4 P3 F1 179.8(2) . .
C1 P1 C7 103.98(19) . .
C1 P1 C13 104.2(2) . .
C7 P1 C13 102.30(19) . .
C1 P1 Pd1 111.43(15) . .
C7 P1 Pd1 117.82(13) . .
C13 P1 Pd1 115.56(13) . .
C15 C14 C13 121.5(4) . .
C15 C14 S1 121.6(3) . .
C13 C14 S1 116.5(3) . .
C25 C26 C27 120.4(4) . .
C25 C26 H26 119.8 . .
C27 C26 H26 119.8 . .
C27 C28 C29 120.3(4) . .
C27 C28 H28 119.8 . .
C29 C28 H28 119.8 . .
C9 C10 C11 120.1(4) . .
C9 C10 H10 119.9 . .
C11 C10 H10 119.9 . .
C17 C16 C15 119.8(4) . .
C17 C16 H16 120.1 . .
C15 C16 H16 120.1 . .
C9 C8 C7 118.9(4) . .
C9 C8 H8 120.6 . .
C7 C8 H8 120.6 . .
C1 C6 C5 120.1(4) . .
C1 C6 H6 119.9 . .
C5 C6 H6 119.9 . .
C12 C7 C8 119.7(4) . .
C12 C7 P1 122.7(3) . .
C8 C7 P1 117.6(3) . .
C32 C31 C36 118.7(4) . .
C32 C31 P2 118.3(3) . .
C36 C31 P2 122.6(4) . .
C17 C18 C13 121.0(4) . .
C17 C18 H18 119.5 . .
C13 C18 H18 119.5 . .
C34 C33 C32 118.7(5) . .
C34 C33 H33 120.7 . .
C32 C33 H33 120.7 . .
C26 C25 C30 120.4(4) . .
C26 C25 P2 117.7(3) . .
C30 C25 P2 121.8(4) . .
C35 C36 C31 119.9(5) . .
C35 C36 H36 120.1 . .
C31 C36 H36 120.1 . .
C10 C11 C12 119.6(4) . .
C10 C11 H11 120.2 . .
C12 C11 H11 120.2 . .
C30 C29 C28 120.3(4) . .
C30 C29 H29 119.9 . .
C28 C29 H29 119.9 . .
C33 C34 C35 121.6(5) . .
C33 C34 H34 119.2 . .
C35 C34 H34 119.2 . .
C28 C27 C26 119.2(4) . .
C28 C27 H27 120.4 . .
C26 C27 H27 120.4 . .
C5 C4 C3 120.5(5) . .
C5 C4 H4 119.8 . .
C3 C4 H4 119.8 . .
C34 C35 C36 120.1(5) . .
C34 C35 H35 119.9 . .
C36 C35 H35 119.9 . .
C7 C12 C11 120.6(4) . .
C7 C12 H12 119.7 . .
C11 C12 H12 119.7 . .
C18 C13 C14 117.2(4) . .
C18 C13 P1 121.6(3) . .
C14 C13 P1 121.2(3) . .
C1 C2 C3 118.9(4) . .
C1 C2 H2 120.6 . .
C3 C2 H2 120.6 . .
C10 C9 C8 121.0(4) . .
C10 C9 H9 119.5 . .
C8 C9 H9 119.5 . .
C6 C1 C2 120.3(4) . .
C6 C1 P1 118.6(3) . .
C2 C1 P1 121.1(3) . .
C31 C32 C33 121.0(5) . .
C31 C32 H32 119.5 . .
C33 C32 H32 119.5 . .
C4 C5 C6 119.4(4) . .
C4 C5 H5 120.3 . .
C6 C5 H5 120.3 . .
C29 C30 C25 119.4(5) . .
C29 C30 H30 120.3 . .
C25 C30 H30 120.3 . .
C14 C15 C16 119.6(4) . .
C14 C15 H15 120.2 . .
C16 C15 H15 120.2 . .
C18 C17 C16 120.8(4) . .
C18 C17 H17 119.6 . .
C16 C17 H17 119.6 . .
C104 O2 C101 105.4(5) . .
C19 C20 C21 117.0(4) 4 .
C19 C20 P2 119.2(3) 4 .
C21 C20 P2 123.7(3) . .
C23 C24 C19 118.7(4) . .
C23 C24 H24 120.6 . .
C19 C24 H24 120.6 . .
C23 C22 C21 121.0(4) . 4
C23 C22 H22 119.5 . .
C21 C22 H22 119.5 4 .
C24 C19 C20 123.1(4) . 4
C24 C19 S1 117.7(3) . .
C20 C19 S1 119.0(3) 4 .
C24 C23 C22 120.0(4) . .
C24 C23 H23 120.0 . .
C22 C23 H23 120.0 . .
C22 C21 C20 120.2(4) 4 .
C22 C21 H21 119.9 4 .
C20 C21 H21 119.9 . .
O2 C101 C102 106.6(5) . .
O2 C101 H10A 110.4 . .
C102 C101 H10A 110.4 . .
O2 C101 H10B 110.4 . .
C102 C101 H10B 110.4 . .
H10A C101 H10B 108.6 . .
C4 C3 C2 120.7(5) . .
C4 C3 H3 119.6 . .
C2 C3 H3 119.6 . .
C103 C104 O2 113.0(5) . .
C103 C104 H10C 109.0 . .
O2 C104 H10C 109.0 . .
C103 C104 H10D 109.0 . .
O2 C104 H10D 109.0 . .
H10C C104 H10D 107.8 . .
C103 C102 C101 103.1(6) . .
C103 C102 H10E 111.1 . .
C101 C102 H10E 111.1 . .
C103 C102 H10F 111.1 . .
C101 C102 H10F 111.1 . .
H10E C102 H10F 109.1 . .
C104 C103 C102 108.7(6) . .
C104 C103 H10G 109.9 . .
C102 C103 H10G 109.9 . .
C104 C103 H10H 109.9 . .
C102 C103 H10H 109.9 . .
H10G C103 H10H 108.3 . .
C201 O3 C201 107.2(6) 4 .
O3 C201 C202 107.3(5) . .
O3 C201 H20A 110.3 . .
C202 C201 H20A 110.3 . .
O3 C201 H20B 110.3 . .
C202 C201 H20B 110.3 . .
H20A C201 H20B 108.5 . .
C202 C202 C201 107.3(4) 4 .
C202 C202 H20C 110.3 4 .
C201 C202 H20C 110.3 . .
C202 C202 H20D 110.3 4 .
C201 C202 H20D 110.3 . .
H20C C202 H20D 108.5 . .

loop_
_geom_bond_atom_site_label_1
_geom_bond_atom_site_label_2
_geom_bond_distance
_geom_bond_site_symmetry_2
Pd1 S1 2.2894(10) 4
Pd1 P1 2.3209(11) .
Pd1 P2 2.3363(11) .
Pd1 Pd1 2.5792(5) 4
S1 O1 1.466(3) .
S1 C14 1.794(4) .
S1 C19 1.801(4) .
S1 Pd1 2.2895(10) 4
P2 C31 1.820(4) .
P2 C25 1.824(4) .
P2 C20 1.836(4) .
P3 F3 1.594(3) .
P3 F6 1.598(2) .
P3 F2 1.600(3) .
P3 F5 1.600(3) .
P3 F4 1.602(3) .
P3 F1 1.602(3) .
P1 C1 1.820(4) .
P1 C7 1.835(4) .
P1 C13 1.847(4) .
C14 C15 1.382(6) .
C14 C13 1.414(6) .
C26 C25 1.367(6) .
C26 C27 1.402(6) .
C26 H26 0.9500 .
C28 C27 1.383(6) .
C28 C29 1.386(7) .
C28 H28 0.9500 .
C10 C9 1.372(6) .
C10 C11 1.378(6) .
C10 H10 0.9500 .
C16 C17 1.383(6) .
C16 C15 1.383(6) .
C16 H16 0.9500 .
C8 C9 1.378(6) .
C8 C7 1.414(6) .
C8 H8 0.9500 .
C6 C1 1.381(6) .
C6 C5 1.402(7) .
C6 H6 0.9500 .
C7 C12 1.362(6) .
C31 C32 1.378(7) .
C31 C36 1.411(6) .
C18 C17 1.377(6) .
C18 C13 1.399(6) .
C18 H18 0.9500 .
C33 C34 1.368(8) .
C33 C32 1.402(7) .
C33 H33 0.9500 .
C25 C30 1.396(6) .
C36 C35 1.378(6) .
C36 H36 0.9500 .
C11 C12 1.393(6) .
C11 H11 0.9500 .
C29 C30 1.385(7) .
C29 H29 0.9500 .
C34 C35 1.371(8) .
C34 H34 0.9500 .
C27 H27 0.9500 .
C4 C5 1.363(7) .
C4 C3 1.383(7) .
C4 H4 0.9500 .
C35 H35 0.9500 .
C12 H12 0.9500 .
C2 C1 1.385(6) .
C2 C3 1.389(7) .
C2 H2 0.9500 .
C9 H9 0.9500 .
C32 H32 0.9500 .
C5 H5 0.9500 .
C30 H30 0.9500 .
C15 H15 0.9500 .
C17 H17 0.9500 .
O2 C104 1.403(7) .
O2 C101 1.433(6) .
C20 C19 1.390(6) 4
C20 C21 1.396(6) .
C24 C23 1.376(6) .
C24 C19 1.378(6) .
C24 H24 0.9500 .
C22 C23 1.377(6) .
C22 C21 1.389(7) 4
C22 H22 0.9500 .
C19 C20 1.390(6) 4
C23 H23 0.9500 .
C21 C22 1.389(7) 4
C21 H21 0.9500 .
C101 C102 1.527(10) .
C101 H10A 0.9900 .
C101 H10B 0.9900 .
C3 H3 0.9500 .
C104 C103 1.356(9) .
C104 H10C 0.9900 .
C104 H10D 0.9900 .
C102 C103 1.458(9) .
C102 H10E 0.9900 .
C102 H10F 0.9900 .
C103 H10G 0.9900 .
C103 H10H 0.9900 .
O3 C201 1.435(6) 4
O3 C201 1.435(6) .
C201 C202 1.460(8) .
C201 H20A 0.9900 .
C201 H20B 0.9900 .
C202 C202 1.391(14) 4
C202 H20C 0.9900 .
C202 H20D 0.9900 .
